data_7106091
loop_
_publ_author_name
'Jiangang Yu'
'Wenjuan Zhang'
'Hao Liu'
'Xiang Hao'
'Wen-Hua Sun'

_publ_section_title
;
 Access to highly active and thermally stable iron procatalysts using
 bulky
 2-[1-(2,6-dibenzhydryl-4-methylphenylimino)ethyl]-6-[1-(arylimino)ethyl]pyridine
 ligands
;
_journal_name_full Chem.Commun.
_journal_page_first 3257
_journal_paper_doi 10.1039/c0cc05373b
_journal_volume 47
_journal_year 2011
_chemical_formula_sum 'C106 H102 Cl4 Fe2 N6'
_chemical_formula_weight 1713.44
_chemical_name_systematic
;
?
;
_space_group_IT_number 2
_symmetry_cell_setting triclinic
_symmetry_space_group_name_Hall '-P 1'
_symmetry_space_group_name_H-M 'P -1'
_atom_sites_solution_hydrogens geom
_atom_sites_solution_primary direct
_atom_sites_solution_secondary difmap
_audit_creation_method SHELXL-97
_cell_angle_alpha 82.54(3)
_cell_angle_beta 80.94(3)
_cell_angle_gamma 88.01(3)
_cell_formula_units_Z 2
_cell_length_a 13.245(3)
_cell_length_b 16.820(3)
_cell_length_c 24.704(5)
_cell_measurement_reflns_used 11776
_cell_measurement_temperature 173(2)
_cell_measurement_theta_max 25.9594
_cell_measurement_theta_min 1.2211
_cell_volume 5388(2)
_computing_cell_refinement 'Siemens SMART & SAINT'
_computing_data_collection 'Siemens SMART'
_computing_data_reduction 'Siemens XPREP'
_computing_molecular_graphics 'Bruker SHELXTL'
_computing_publication_material 'Bruker SHELXTL'
_computing_structure_refinement 'SHELXL-97 (Sheldrick, 1997)'
_computing_structure_solution 'SHELXS-97 (Sheldrick, 1990)'
_diffrn_ambient_temperature 173(2)
_diffrn_measured_fraction_theta_full 0.988
_diffrn_measured_fraction_theta_max 0.988
_diffrn_measurement_device_type 'Bruker P4'
_diffrn_measurement_method '\w scans'
_diffrn_radiation_monochromator graphite
_diffrn_radiation_source 'fine-focus sealed tube'
_diffrn_radiation_type MoK\a
_diffrn_radiation_wavelength 0.71073
_diffrn_reflns_av_R_equivalents 0.0764
_diffrn_reflns_av_sigmaI/netI 0.1095
_diffrn_reflns_limit_h_max 16
_diffrn_reflns_limit_h_min -15
_diffrn_reflns_limit_k_max 20
_diffrn_reflns_limit_k_min -20
_diffrn_reflns_limit_l_max 30
_diffrn_reflns_limit_l_min -30
_diffrn_reflns_number 51617
_diffrn_reflns_theta_full 25.94
_diffrn_reflns_theta_max 25.94
_diffrn_reflns_theta_min 0.84
_diffrn_standards_decay_% none
_diffrn_standards_interval_count none
_diffrn_standards_interval_time none
_diffrn_standards_number none
_exptl_absorpt_coefficient_mu 0.412
_exptl_absorpt_correction_T_max 0.9837
_exptl_absorpt_correction_T_min 0.9523
_exptl_absorpt_correction_type numerical
_exptl_crystal_colour blue
_exptl_crystal_density_diffrn 1.056
_exptl_crystal_density_method 'not measured'
_exptl_crystal_description block
_exptl_crystal_F_000 1800
_exptl_crystal_size_max 0.12
_exptl_crystal_size_mid 0.07
_exptl_crystal_size_min 0.04
_platon_squeeze_details ' ?'
_refine_diff_density_max 0.428
_refine_diff_density_min -0.468
_refine_diff_density_rms 0.098
_refine_ls_extinction_method none
_refine_ls_goodness_of_fit_ref 1.028
_refine_ls_hydrogen_treatment constr
_refine_ls_matrix_type full
_refine_ls_number_parameters 1085
_refine_ls_number_reflns 20799
_refine_ls_number_restraints 19
_refine_ls_restrained_S_all 1.028
_refine_ls_R_factor_all 0.1310
_refine_ls_R_factor_gt 0.0970
_refine_ls_shift/su_max 0.008
_refine_ls_shift/su_mean 0.001
_refine_ls_structure_factor_coef Fsqd
_refine_ls_weighting_details 'calc w=1/[\s^2^(Fo^2^)+(0.0889P)^2^+19.3648P] where P=(Fo^2^+2Fc^2^)/3'
_refine_ls_weighting_scheme calc
_refine_ls_wR_factor_gt 0.2424
_refine_ls_wR_factor_ref 0.2625
_reflns_number_gt 13635
_reflns_number_total 20799
_reflns_threshold_expression >2sigma(I)
_cod_data_source_file C0CC05373B.TXT
_cod_data_source_block Fe5
_cod_depositor_comments
;
The following automatic conversions were performed:

'_symmetry_cell_setting' value 'Triclinic' changed to 'triclinic'
according to the built-in table from CIF Core dictionary named
'cif_core.dic' version 2.4.1 from 2010-06-29.

Automatic conversion script
Id: cif_fix_values 1646 2011-03-28 12:23:43Z adriana 
;
_cod_original_cell_volume 5388.5(19)
_cod_original_sg_symbol_H-M P-1
_cod_database_code 7106091

loop_
_symmetry_equiv_pos_as_xyz
'x, y, z'
'-x, -y, -z'

loop_
_atom_site_label
_atom_site_type_symbol
_atom_site_fract_x
_atom_site_fract_y
_atom_site_fract_z
_atom_site_U_iso_or_equiv
_atom_site_adp_type
_atom_site_occupancy
_atom_site_symmetry_multiplicity
_atom_site_calc_flag
_atom_site_refinement_flags
_atom_site_disorder_assembly
_atom_site_disorder_group
Fe1A Fe 0.25945(6) 0.30808(4) 0.24891(3) 0.0283(2) Uani 1 1 d . . .
Fe1 Fe 0.45922(6) 0.79951(4) 0.18851(3) 0.0296(2) Uani 1 1 d . . .
Cl2A Cl 0.42814(11) 0.31224(8) 0.26759(6) 0.0371(3) Uani 1 1 d . . .
Cl1A Cl 0.17360(12) 0.42671(8) 0.24576(7) 0.0395(4) Uani 1 1 d . . .
Cl2 Cl 0.37589(12) 0.80767(9) 0.27841(7) 0.0431(4) Uani 1 1 d . . .
Cl1 Cl 0.47232(13) 0.92077(8) 0.13582(7) 0.0419(4) Uani 1 1 d . . .
N2A N 0.2767(3) 0.1870(3) 0.24412(19) 0.0290(10) Uani 1 1 d . . .
N2 N 0.4856(3) 0.6765(3) 0.20544(18) 0.0269(10) Uani 1 1 d . . .
N1 N 0.3392(4) 0.7413(3) 0.1577(2) 0.0317(10) Uani 1 1 d . . .
N3 N 0.6240(3) 0.7812(2) 0.19602(18) 0.0266(10) Uani 1 1 d . . .
C40 C 0.4065(4) 0.6269(3) 0.2057(2) 0.0289(12) Uani 1 1 d . . .
N3A N 0.1744(3) 0.2482(3) 0.32640(18) 0.0285(10) Uani 1 1 d . . .
N1A N 0.2907(4) 0.2953(3) 0.1611(2) 0.0314(10) Uani 1 1 d . . .
C36A C 0.2522(4) 0.1335(3) 0.2893(2) 0.0297(12) Uani 1 1 d . . .
C18 C 0.7508(4) 0.8601(3) 0.1300(2) 0.0327(13) Uani 1 1 d . . .
C22A C 0.2862(5) 0.2580(4) 0.4410(2) 0.0353(13) Uani 1 1 d . . .
C42 C 0.3245(4) 0.6656(3) 0.1754(2) 0.0327(13) Uani 1 1 d . . .
C42A C 0.3272(4) 0.2272(3) 0.1488(2) 0.0308(12) Uani 1 1 d . . .
C19A C 0.1062(4) 0.2915(3) 0.3638(2) 0.0320(12) Uani 1 1 d . . .
C6 C 0.5577(5) 1.0154(4) 0.2793(3) 0.0440(16) Uani 1 1 d . . .
H6A H 0.5271 1.0014 0.2496 0.053 Uiso 1 1 calc R . .
C19 C 0.6982(4) 0.8456(3) 0.1826(2) 0.0248(11) Uani 1 1 d . . .
C16 C 0.8382(4) 0.9702(3) 0.1587(2) 0.0328(13) Uani 1 1 d . . .
C15 C 0.7810(4) 0.9554(3) 0.2111(3) 0.0324(13) Uani 1 1 d . . .
H15A H 0.7915 0.9870 0.2388 0.039 Uiso 1 1 calc R . .
C7A C -0.0315(5) 0.2545(3) 0.3109(3) 0.0350(13) Uani 1 1 d . . .
H7AA H 0.0270 0.2584 0.2798 0.042 Uiso 1 1 calc R . .
C34 C 0.7558(4) 0.6842(3) 0.2286(3) 0.0373(14) Uani 1 1 d . . .
H34A H 0.8022 0.7297 0.2186 0.056 Uiso 1 1 calc R . .
H34B H 0.7818 0.6405 0.2073 0.056 Uiso 1 1 calc R . .
H34C H 0.7515 0.6656 0.2681 0.056 Uiso 1 1 calc R . .
C34A C 0.1573(5) 0.1213(4) 0.3902(3) 0.0383(14) Uani 1 1 d . . .
H34D H 0.1207 0.1549 0.4168 0.057 Uiso 1 1 calc R . .
H34E H 0.2164 0.0955 0.4049 0.057 Uiso 1 1 calc R . .
H34F H 0.1114 0.0802 0.3838 0.057 Uiso 1 1 calc R . .
C43 C 0.2719(4) 0.7814(3) 0.1215(2) 0.0324(13) Uani 1 1 d . . .
C41A C 0.3733(5) 0.2100(4) 0.0926(3) 0.0436(15) Uani 1 1 d . . .
H41A H 0.4022 0.2592 0.0709 0.065 Uiso 1 1 calc R . .
H41B H 0.3205 0.1902 0.0742 0.065 Uiso 1 1 calc R . .
H41C H 0.4275 0.1692 0.0955 0.065 Uiso 1 1 calc R . .
C8A C -0.1226(4) 0.2967(4) 0.2869(3) 0.0359(13) Uani 1 1 d . . .
C17 C 0.8209(4) 0.9228(3) 0.1185(2) 0.0328(13) Uani 1 1 d . . .
H17A H 0.8580 0.9335 0.0822 0.039 Uiso 1 1 calc R . .
C1 C 0.6207(4) 0.9604(3) 0.3050(2) 0.0305(12) Uani 1 1 d . . .
C40A C 0.3185(4) 0.1614(3) 0.1962(2) 0.0268(11) Uani 1 1 d . . .
C39 C 0.4104(5) 0.5479(3) 0.2291(2) 0.0335(13) Uani 1 1 d . . .
H39A H 0.3551 0.5132 0.2297 0.040 Uiso 1 1 calc R . .
C37 C 0.5802(5) 0.5690(3) 0.2473(3) 0.0355(13) Uani 1 1 d . . .
H37A H 0.6420 0.5492 0.2595 0.043 Uiso 1 1 calc R . .
C38A C 0.3184(5) 0.0261(4) 0.2403(3) 0.0439(15) Uani 1 1 d . . .
H38A H 0.3340 -0.0291 0.2387 0.053 Uiso 1 1 calc R . .
C35 C 0.6518(4) 0.7098(3) 0.2159(2) 0.0289(12) Uani 1 1 d . . .
C8 C 0.6876(5) 0.8134(3) 0.3189(2) 0.0337(13) Uani 1 1 d . . .
C36 C 0.5701(4) 0.6494(3) 0.2241(2) 0.0327(13) Uani 1 1 d . . .
C37A C 0.2723(4) 0.0515(3) 0.2893(3) 0.0330(13) Uani 1 1 d . . .
H37B H 0.2548 0.0147 0.3217 0.040 Uiso 1 1 calc R . .
C14A C 0.0036(4) 0.2966(4) 0.3563(2) 0.0337(13) Uani 1 1 d . . .
C9 C 0.6232(5) 0.7532(3) 0.3488(3) 0.0407(15) Uani 1 1 d . . .
H9A H 0.5523 0.7551 0.3463 0.049 Uiso 1 1 calc R . .
C43A C 0.2762(5) 0.3606(3) 0.1185(2) 0.0368(14) Uani 1 1 d . . .
C23A C 0.2250(5) 0.2290(4) 0.4909(3) 0.0412(15) Uani 1 1 d . . .
H23A H 0.1625 0.2560 0.5021 0.049 Uiso 1 1 calc R . .
C21 C 0.7324(4) 0.8087(3) 0.0856(2) 0.0313(12) Uani 1 1 d . . .
H21A H 0.6584 0.7945 0.0938 0.038 Uiso 1 1 calc R . .
C14 C 0.7088(4) 0.8950(3) 0.2237(2) 0.0289(12) Uani 1 1 d . . .
C45 C 0.1191(5) 0.8498(4) 0.1040(3) 0.0403(15) Uani 1 1 d . . .
H45A H 0.0526 0.8685 0.1176 0.048 Uiso 1 1 calc R . .
C28 C 0.7486(5) 0.8571(3) 0.0271(2) 0.0358(13) Uani 1 1 d . . .
C18A C 0.1417(4) 0.3338(4) 0.4011(2) 0.0364(13) Uani 1 1 d . . .
C7 C 0.6435(5) 0.8811(3) 0.2816(2) 0.0321(12) Uani 1 1 d . . .
H7A H 0.5761 0.8617 0.2756 0.039 Uiso 1 1 calc R . .
C35A C 0.1927(4) 0.1722(3) 0.3371(2) 0.0297(12) Uani 1 1 d . . .
C22 C 0.7914(5) 0.7305(4) 0.0890(3) 0.0376(14) Uani 1 1 d . . .
C28A C 0.2964(4) 0.4087(4) 0.4183(3) 0.0356(13) Uani 1 1 d . . .
C21A C 0.2574(4) 0.3312(4) 0.4040(3) 0.0376(14) Uani 1 1 d . . .
H21B H 0.2928 0.3248 0.3659 0.045 Uiso 1 1 calc R . .
C51A C 0.0944(5) 0.3097(5) 0.1295(3) 0.0552(19) Uani 1 1 d . . .
H51A H 0.1227 0.2551 0.1258 0.066 Uiso 1 1 calc R . .
H51B H 0.0778 0.3144 0.1694 0.066 Uiso 1 1 calc R . .
C12 C 0.8308(6) 0.7452(4) 0.3554(3) 0.0476(17) Uani 1 1 d . . .
H12A H 0.9017 0.7424 0.3580 0.057 Uiso 1 1 calc R . .
C46 C 0.1536(5) 0.8628(4) 0.0479(3) 0.0427(15) Uani 1 1 d . . .
C2 C 0.6650(5) 0.9817(4) 0.3482(3) 0.0384(14) Uani 1 1 d . . .
H2A H 0.7098 0.9453 0.3657 0.046 Uiso 1 1 calc R . .
C45A C 0.1612(5) 0.4362(4) 0.0654(3) 0.0450(16) Uani 1 1 d . . .
H45B H 0.0960 0.4432 0.0538 0.054 Uiso 1 1 calc R . .
C38 C 0.4971(5) 0.5199(4) 0.2517(3) 0.0434(15) Uani 1 1 d . . .
H38B H 0.4989 0.4669 0.2703 0.052 Uiso 1 1 calc R . .
C15A C -0.0638(5) 0.3413(4) 0.3902(3) 0.0415(15) Uani 1 1 d . . .
H15B H -0.1341 0.3447 0.3863 0.050 Uiso 1 1 calc R . .
C47A C 0.3328(5) 0.4811(4) 0.0591(3) 0.0427(15) Uani 1 1 d . . .
H47A H 0.3849 0.5184 0.0436 0.051 Uiso 1 1 calc R . .
C41 C 0.2415(5) 0.6153(4) 0.1657(3) 0.0406(14) Uani 1 1 d . . .
H41D H 0.1936 0.6486 0.1458 0.061 Uiso 1 1 calc R . .
H41E H 0.2053 0.5905 0.2012 0.061 Uiso 1 1 calc R . .
H41F H 0.2706 0.5733 0.1436 0.061 Uiso 1 1 calc R . .
C33 C 0.6817(6) 0.9204(4) 0.0151(3) 0.0449(16) Uani 1 1 d . . .
H33A H 0.6255 0.9312 0.0423 0.054 Uiso 1 1 calc R . .
C5 C 0.5385(5) 1.0910(4) 0.2962(3) 0.0455(16) Uani 1 1 d . . .
H5A H 0.4948 1.1281 0.2782 0.055 Uiso 1 1 calc R . .
C3 C 0.6435(5) 1.0564(4) 0.3655(3) 0.0465(16) Uani 1 1 d . . .
H3A H 0.6711 1.0696 0.3963 0.056 Uiso 1 1 calc R . .
C13 C 0.7911(5) 0.8099(3) 0.3221(2) 0.0369(14) Uani 1 1 d . . .
H13A H 0.8352 0.8505 0.3020 0.044 Uiso 1 1 calc R . .
C48A C 0.3546(5) 0.4152(4) 0.0976(2) 0.0370(13) Uani 1 1 d . . .
C4 C 0.5830(5) 1.1119(4) 0.3389(3) 0.0415(15) Uani 1 1 d . . .
H4A H 0.5722 1.1640 0.3500 0.050 Uiso 1 1 calc R . .
C10A C -0.2935(5) 0.3014(4) 0.2648(3) 0.0516(18) Uani 1 1 d . . .
H10A H -0.3583 0.2770 0.2689 0.062 Uiso 1 1 calc R . .
C44A C 0.1773(5) 0.3700(3) 0.1038(3) 0.0398(14) Uani 1 1 d . . .
C26 C 0.7943(7) 0.5870(4) 0.0914(3) 0.063(2) Uani 1 1 d . . .
H26A H 0.7590 0.5394 0.0900 0.075 Uiso 1 1 calc R . .
C49 C 0.4250(6) 0.7752(4) 0.0420(3) 0.0549(18) Uani 1 1 d . . .
H49A H 0.4474 0.8111 0.0075 0.066 Uiso 1 1 calc R . .
H49B H 0.4698 0.7844 0.0690 0.066 Uiso 1 1 calc R . .
C48 C 0.3123(5) 0.7972(4) 0.0653(3) 0.0402(14) Uani 1 1 d . . .
C27 C 0.7433(5) 0.6590(4) 0.0868(3) 0.0455(16) Uani 1 1 d . . .
H27A H 0.6735 0.6603 0.0820 0.055 Uiso 1 1 calc R . .
C11A C -0.2757(5) 0.3752(4) 0.2333(3) 0.0486(17) Uani 1 1 d . . .
H11A H -0.3281 0.4008 0.2148 0.058 Uiso 1 1 calc R . .
C27A C 0.3779(6) 0.2155(4) 0.4252(3) 0.0528(18) Uani 1 1 d . . .
H27B H 0.4206 0.2329 0.3914 0.063 Uiso 1 1 calc R . .
C29 C 0.8291(5) 0.8413(4) -0.0139(3) 0.0427(15) Uani 1 1 d . . .
H29A H 0.8750 0.7979 -0.0070 0.051 Uiso 1 1 calc R . .
C12A C -0.1839(6) 0.4116(4) 0.2285(3) 0.0534(18) Uani 1 1 d . . .
H12B H -0.1725 0.4629 0.2076 0.064 Uiso 1 1 calc R . .
C33A C 0.3320(5) 0.4141(4) 0.4675(3) 0.0453(16) Uani 1 1 d . . .
H33B H 0.3310 0.3678 0.4941 0.054 Uiso 1 1 calc R . .
C10 C 0.6630(6) 0.6906(4) 0.3822(3) 0.0510(18) Uani 1 1 d . . .
H10B H 0.6189 0.6510 0.4035 0.061 Uiso 1 1 calc R . .
C47 C 0.2502(5) 0.8361(4) 0.0291(3) 0.0447(16) Uani 1 1 d . . .
H47B H 0.2754 0.8444 -0.0093 0.054 Uiso 1 1 calc R . .
C9A C -0.2158(5) 0.2635(4) 0.2904(3) 0.0450(16) Uani 1 1 d . . .
H9AA H -0.2282 0.2122 0.3112 0.054 Uiso 1 1 calc R . .
C11 C 0.7662(7) 0.6862(4) 0.3842(3) 0.056(2) Uani 1 1 d . . .
H11B H 0.7934 0.6420 0.4057 0.067 Uiso 1 1 calc R . .
C17A C 0.0732(5) 0.3769(4) 0.4334(3) 0.0466(16) Uani 1 1 d . . .
H17B H 0.0971 0.4053 0.4596 0.056 Uiso 1 1 calc R . .
C39A C 0.3424(4) 0.0818(3) 0.1929(3) 0.0349(13) Uani 1 1 d . . .
H39B H 0.3747 0.0648 0.1591 0.042 Uiso 1 1 calc R . .
C44 C 0.1793(5) 0.8095(4) 0.1424(3) 0.0405(15) Uani 1 1 d . B .
C26A C 0.4057(6) 0.1482(5) 0.4591(3) 0.059(2) Uani 1 1 d . . .
H26B H 0.4683 0.1212 0.4481 0.070 Uiso 1 1 calc R . .
C29A C 0.2993(6) 0.4775(4) 0.3793(3) 0.0561(19) Uani 1 1 d . . .
H29B H 0.2754 0.4750 0.3452 0.067 Uiso 1 1 calc R . .
C46A C 0.2359(6) 0.4919(4) 0.0435(3) 0.0464(17) Uani 1 1 d . . .
C31 C 0.7824(7) 0.9521(5) -0.0769(3) 0.064(2) Uani 1 1 d . . .
H31A H 0.7962 0.9854 -0.1113 0.077 Uiso 1 1 calc R . .
C23 C 0.8922(5) 0.7275(4) 0.0952(3) 0.0445(15) Uani 1 1 d . . .
H23B H 0.9251 0.7761 0.0972 0.053 Uiso 1 1 calc R . .
C49A C 0.4580(5) 0.4018(4) 0.1159(3) 0.0420(15) Uani 1 1 d . . .
H49C H 0.4908 0.3541 0.1004 0.050 Uiso 1 1 calc R . .
H49D H 0.4479 0.3896 0.1566 0.050 Uiso 1 1 calc R . .
C32 C 0.6953(6) 0.9675(4) -0.0353(3) 0.056(2) Uani 1 1 d . . .
H32A H 0.6483 1.0099 -0.0430 0.067 Uiso 1 1 calc R . .
C20 C 0.9154(5) 1.0358(4) 0.1446(3) 0.0459(16) Uani 1 1 d . . .
H20A H 0.9219 1.0597 0.1780 0.069 Uiso 1 1 calc R . .
H20B H 0.8930 1.0770 0.1170 0.069 Uiso 1 1 calc R . .
H20C H 0.9817 1.0135 0.1296 0.069 Uiso 1 1 calc R . .
C2A C -0.0142(6) 0.1111(4) 0.2915(4) 0.071(3) Uani 1 1 d . . .
H2AA H 0.0159 0.1304 0.2549 0.086 Uiso 1 1 calc R . .
C25A C 0.3459(7) 0.1196(5) 0.5076(3) 0.061(2) Uani 1 1 d . . .
H25A H 0.3654 0.0729 0.5297 0.073 Uiso 1 1 calc R . .
C13A C -0.1057(5) 0.3719(4) 0.2549(3) 0.0460(16) Uani 1 1 d . . .
H13B H -0.0409 0.3963 0.2510 0.055 Uiso 1 1 calc R . .
C24A C 0.2533(6) 0.1621(5) 0.5241(3) 0.0545(19) Uani 1 1 d . . .
H24A H 0.2111 0.1443 0.5580 0.065 Uiso 1 1 calc R . .
C1A C -0.0478(5) 0.1654(4) 0.3287(3) 0.0519(18) Uani 1 1 d . . .
C16A C -0.0290(5) 0.3807(5) 0.4295(3) 0.0535(19) Uani 1 1 d . . .
C30A C 0.3366(6) 0.5489(5) 0.3897(4) 0.065(2) Uani 1 1 d . . .
H30A H 0.3372 0.5952 0.3632 0.078 Uiso 1 1 calc R . .
C25 C 0.8946(6) 0.5820(4) 0.0980(4) 0.064(2) Uani 1 1 d . . .
H25B H 0.9282 0.5312 0.1020 0.076 Uiso 1 1 calc R . .
C53A C 0.2102(6) 0.5659(4) 0.0059(3) 0.0532(18) Uani 1 1 d . . .
H53A H 0.1445 0.5586 -0.0062 0.080 Uiso 1 1 calc R . .
H53B H 0.2638 0.5741 -0.0265 0.080 Uiso 1 1 calc R . .
H53C H 0.2057 0.6128 0.0259 0.080 Uiso 1 1 calc R . .
C6A C -0.0944(6) 0.1374(5) 0.3814(4) 0.066(2) Uani 1 1 d . . .
H6AA H -0.1201 0.1735 0.4071 0.079 Uiso 1 1 calc R . .
C30 C 0.8421(6) 0.8881(4) -0.0640(3) 0.0529(18) Uani 1 1 d . . .
H30B H 0.8965 0.8747 -0.0914 0.064 Uiso 1 1 calc R . .
C32A C 0.3693(6) 0.4859(5) 0.4792(3) 0.0532(18) Uani 1 1 d . . .
H32B H 0.3915 0.4891 0.5136 0.064 Uiso 1 1 calc R . .
C51 C 0.1372(6) 0.7944(5) 0.2043(3) 0.061(2) Uani 1 1 d D . .
H51C H 0.1363 0.7356 0.2151 0.073 Uiso 1 1 calc R A 1
H51D H 0.1869 0.8163 0.2243 0.073 Uiso 1 1 calc R A 1
C53 C 0.0867(6) 0.9059(4) 0.0079(3) 0.0548(19) Uani 1 1 d . . .
H53D H 0.1113 0.8929 -0.0295 0.082 Uiso 1 1 calc R . .
H53E H 0.0899 0.9639 0.0083 0.082 Uiso 1 1 calc R . .
H53F H 0.0158 0.8885 0.0193 0.082 Uiso 1 1 calc R . .
C50A C 0.5306(6) 0.4716(4) 0.0990(3) 0.0570(19) Uani 1 1 d . . .
H50A H 0.5952 0.4579 0.1128 0.085 Uiso 1 1 calc R . .
H50B H 0.4998 0.5191 0.1146 0.085 Uiso 1 1 calc R . .
H50C H 0.5436 0.4830 0.0586 0.085 Uiso 1 1 calc R . .
C31A C 0.3731(6) 0.5526(5) 0.4389(4) 0.068(2) Uani 1 1 d . . .
H31B H 0.4010 0.6012 0.4452 0.081 Uiso 1 1 calc R . .
C24 C 0.9496(7) 0.6546(5) 0.0988(3) 0.064(2) Uani 1 1 d . . .
H24B H 1.0203 0.6535 0.1016 0.076 Uiso 1 1 calc R . .
C3A C -0.0242(8) 0.0276(5) 0.3074(6) 0.089(3) Uani 1 1 d . . .
H3AA H -0.0005 -0.0096 0.2822 0.107 Uiso 1 1 calc R . .
C5A C -0.1030(7) 0.0528(6) 0.3963(6) 0.094(4) Uani 1 1 d . . .
H5AA H -0.1334 0.0329 0.4328 0.113 Uiso 1 1 calc R . .
C50 C 0.4375(7) 0.6904(5) 0.0304(4) 0.076(3) Uani 1 1 d . . .
H50D H 0.5102 0.6754 0.0259 0.114 Uiso 1 1 calc R . .
H50E H 0.4104 0.6848 -0.0036 0.114 Uiso 1 1 calc R . .
H50F H 0.4001 0.6553 0.0613 0.114 Uiso 1 1 calc R . .
C20A C -0.1050(6) 0.4314(7) 0.4662(4) 0.092(4) Uani 1 1 d . . .
H20D H -0.1728 0.4073 0.4727 0.138 Uiso 1 1 calc R . .
H20E H -0.1090 0.4862 0.4474 0.138 Uiso 1 1 calc R . .
H20F H -0.0810 0.4327 0.5016 0.138 Uiso 1 1 calc R . .
C4A C -0.0704(8) 0.0014(6) 0.3615(6) 0.090(4) Uani 1 1 d . . .
H4AA H -0.0782 -0.0545 0.3732 0.108 Uiso 1 1 calc R . .
C52A C -0.0043(6) 0.3184(5) 0.1049(4) 0.070(2) Uani 1 1 d . . .
H52A H -0.0544 0.2801 0.1261 0.105 Uiso 1 1 calc R . .
H52B H 0.0094 0.3077 0.0664 0.105 Uiso 1 1 calc R . .
H52C H -0.0317 0.3731 0.1065 0.105 Uiso 1 1 calc R . .
C52 C 0.0355(12) 0.8263(14) 0.2248(7) 0.074(5) Uani 0.53(2) 1 d PDU B 1
H52D H 0.0228 0.8163 0.2653 0.111 Uiso 0.53(2) 1 calc PR B 1
H52E H -0.0168 0.7997 0.2099 0.111 Uiso 0.53(2) 1 calc PR B 1
H52F H 0.0326 0.8841 0.2130 0.111 Uiso 0.53(2) 1 calc PR B 1
C52' C 0.089(2) 0.8676(12) 0.2248(9) 0.081(6) Uani 0.47(2) 1 d PDU B 2
H52G H 0.0491 0.8535 0.2614 0.121 Uiso 0.47(2) 1 calc PR B 2
H52H H 0.0445 0.8926 0.1992 0.121 Uiso 0.47(2) 1 calc PR B 2
H52I H 0.1427 0.9053 0.2273 0.121 Uiso 0.47(2) 1 calc PR B 2

loop_
_atom_site_aniso_label
_atom_site_aniso_U_11
_atom_site_aniso_U_22
_atom_site_aniso_U_33
_atom_site_aniso_U_23
_atom_site_aniso_U_13
_atom_site_aniso_U_12
Fe1A 0.0287(4) 0.0226(4) 0.0333(4) -0.0049(3) -0.0029(3) -0.0009(3)
Fe1 0.0319(4) 0.0215(4) 0.0366(5) -0.0037(3) -0.0089(4) 0.0002(3)
Cl2A 0.0316(7) 0.0309(7) 0.0496(9) -0.0043(6) -0.0080(6) -0.0052(6)
Cl1A 0.0395(8) 0.0254(7) 0.0513(9) -0.0036(6) -0.0013(7) 0.0041(6)
Cl2 0.0438(9) 0.0432(8) 0.0421(9) -0.0085(7) -0.0040(7) -0.0012(7)
Cl1 0.0521(9) 0.0231(7) 0.0486(9) 0.0012(6) -0.0077(7) 0.0032(6)
N2A 0.030(2) 0.025(2) 0.033(3) 0.0013(19) -0.009(2) -0.0068(19)
N2 0.026(2) 0.028(2) 0.027(2) -0.0014(18) -0.0087(19) 0.0039(18)
N1 0.034(3) 0.027(2) 0.035(3) -0.008(2) -0.004(2) -0.002(2)
N3 0.033(3) 0.021(2) 0.027(2) -0.0048(17) -0.0070(19) -0.0091(18)
C40 0.029(3) 0.022(3) 0.037(3) -0.001(2) -0.010(2) -0.004(2)
N3A 0.031(3) 0.029(2) 0.027(2) -0.0082(18) -0.0051(19) -0.0034(19)
N1A 0.033(3) 0.025(2) 0.037(3) -0.0013(19) -0.007(2) -0.0080(19)
C36A 0.029(3) 0.025(3) 0.036(3) -0.002(2) -0.010(2) -0.007(2)
C18 0.029(3) 0.030(3) 0.041(3) -0.002(2) -0.011(3) -0.006(2)
C22A 0.035(3) 0.043(3) 0.031(3) -0.008(3) -0.012(3) 0.003(3)
C42 0.035(3) 0.031(3) 0.032(3) -0.008(2) 0.002(2) -0.005(2)
C42A 0.029(3) 0.030(3) 0.035(3) -0.009(2) -0.004(2) -0.001(2)
C19A 0.031(3) 0.031(3) 0.034(3) -0.004(2) -0.005(2) -0.003(2)
C6 0.055(4) 0.035(3) 0.045(4) -0.012(3) -0.015(3) 0.013(3)
C19 0.030(3) 0.023(2) 0.024(3) -0.003(2) -0.011(2) -0.005(2)
C16 0.032(3) 0.029(3) 0.037(3) -0.002(2) -0.005(3) 0.001(2)
C15 0.026(3) 0.029(3) 0.044(3) -0.007(2) -0.011(3) -0.001(2)
C7A 0.032(3) 0.035(3) 0.041(3) -0.007(3) -0.010(3) -0.009(2)
C34 0.031(3) 0.028(3) 0.055(4) -0.005(3) -0.013(3) 0.001(2)
C34A 0.037(3) 0.036(3) 0.043(4) -0.003(3) -0.007(3) -0.004(3)
C43 0.034(3) 0.023(3) 0.041(3) 0.000(2) -0.011(3) -0.003(2)
C41A 0.045(4) 0.037(3) 0.046(4) -0.005(3) 0.001(3) -0.006(3)
C8A 0.028(3) 0.037(3) 0.045(4) -0.008(3) -0.013(3) 0.002(2)
C17 0.032(3) 0.030(3) 0.033(3) 0.003(2) -0.002(2) -0.007(2)
C1 0.030(3) 0.035(3) 0.026(3) -0.005(2) 0.002(2) -0.008(2)
C40A 0.027(3) 0.026(3) 0.028(3) -0.008(2) -0.004(2) -0.007(2)
C39 0.039(3) 0.028(3) 0.033(3) -0.006(2) -0.001(3) -0.007(2)
C37 0.037(3) 0.022(3) 0.048(4) 0.000(2) -0.014(3) -0.002(2)
C38A 0.050(4) 0.030(3) 0.055(4) -0.011(3) -0.015(3) -0.004(3)
C35 0.027(3) 0.023(3) 0.037(3) 0.001(2) -0.008(2) -0.005(2)
C8 0.041(3) 0.027(3) 0.032(3) -0.004(2) -0.001(3) 0.005(2)
C36 0.037(3) 0.022(3) 0.039(3) -0.007(2) -0.001(3) -0.005(2)
C37A 0.030(3) 0.028(3) 0.042(3) 0.003(2) -0.012(3) -0.004(2)
C14A 0.026(3) 0.040(3) 0.036(3) -0.002(2) -0.009(2) 0.000(2)
C9 0.043(4) 0.031(3) 0.044(4) 0.005(3) -0.002(3) -0.003(3)
C43A 0.047(4) 0.030(3) 0.032(3) -0.002(2) -0.008(3) 0.008(3)
C23A 0.037(3) 0.048(4) 0.040(4) -0.009(3) -0.009(3) 0.005(3)
C21 0.031(3) 0.023(3) 0.041(3) -0.003(2) -0.008(3) -0.002(2)
C14 0.024(3) 0.029(3) 0.035(3) -0.003(2) -0.008(2) -0.003(2)
C45 0.027(3) 0.044(3) 0.050(4) 0.002(3) -0.013(3) -0.005(3)
C28 0.050(4) 0.029(3) 0.030(3) -0.005(2) -0.011(3) -0.003(3)
C18A 0.030(3) 0.050(4) 0.030(3) -0.009(3) -0.004(2) 0.001(3)
C7 0.039(3) 0.030(3) 0.029(3) -0.004(2) -0.012(2) 0.004(2)
C35A 0.030(3) 0.028(3) 0.031(3) 0.001(2) -0.007(2) -0.003(2)
C22 0.037(3) 0.040(3) 0.038(3) -0.017(3) -0.001(3) -0.004(3)
C28A 0.031(3) 0.037(3) 0.038(3) -0.009(3) -0.002(3) 0.005(2)
C21A 0.028(3) 0.045(3) 0.043(4) -0.015(3) -0.011(3) 0.005(3)
C51A 0.043(4) 0.056(4) 0.068(5) -0.004(4) -0.016(4) -0.003(3)
C12 0.062(5) 0.043(4) 0.043(4) -0.003(3) -0.027(3) 0.011(3)
C46 0.043(4) 0.045(4) 0.045(4) 0.000(3) -0.021(3) -0.006(3)
C2 0.042(4) 0.036(3) 0.039(3) -0.011(3) -0.010(3) 0.009(3)
C45A 0.049(4) 0.046(4) 0.041(4) -0.009(3) -0.011(3) 0.012(3)
C38 0.049(4) 0.030(3) 0.052(4) 0.002(3) -0.017(3) 0.004(3)
C15A 0.028(3) 0.057(4) 0.040(4) -0.014(3) -0.003(3) 0.012(3)
C47A 0.054(4) 0.039(3) 0.033(3) -0.008(3) -0.002(3) 0.006(3)
C41 0.034(3) 0.034(3) 0.054(4) -0.004(3) -0.010(3) -0.004(3)
C33 0.059(4) 0.042(4) 0.037(4) -0.005(3) -0.018(3) -0.006(3)
C5 0.039(4) 0.038(3) 0.059(4) -0.005(3) -0.009(3) 0.010(3)
C3 0.045(4) 0.040(3) 0.059(4) -0.021(3) -0.009(3) -0.006(3)
C13 0.047(4) 0.030(3) 0.035(3) -0.005(2) -0.010(3) 0.006(3)
C48A 0.042(3) 0.037(3) 0.030(3) -0.003(2) -0.001(3) -0.001(3)
C4 0.042(4) 0.026(3) 0.056(4) -0.012(3) -0.003(3) 0.000(3)
C10A 0.033(4) 0.053(4) 0.075(5) -0.022(4) -0.017(3) 0.003(3)
C44A 0.051(4) 0.030(3) 0.039(3) -0.008(3) -0.007(3) -0.001(3)
C26 0.075(6) 0.038(4) 0.073(6) -0.010(4) -0.004(4) 0.008(4)
C49 0.068(5) 0.045(4) 0.048(4) -0.005(3) 0.002(4) 0.000(4)
C48 0.042(4) 0.042(3) 0.040(4) -0.011(3) -0.012(3) 0.003(3)
C27 0.045(4) 0.045(4) 0.044(4) -0.010(3) 0.006(3) -0.009(3)
C11A 0.036(4) 0.056(4) 0.058(4) -0.011(3) -0.017(3) 0.020(3)
C27A 0.054(4) 0.054(4) 0.049(4) 0.001(3) -0.015(3) 0.016(3)
C29 0.044(4) 0.044(4) 0.043(4) -0.010(3) -0.011(3) -0.010(3)
C12A 0.061(5) 0.048(4) 0.053(4) -0.002(3) -0.024(4) 0.015(3)
C33A 0.043(4) 0.047(4) 0.047(4) -0.010(3) -0.009(3) -0.005(3)
C10 0.052(4) 0.036(3) 0.059(5) 0.002(3) 0.003(3) -0.001(3)
C47 0.052(4) 0.050(4) 0.030(3) -0.005(3) -0.003(3) 0.006(3)
C9A 0.033(3) 0.044(4) 0.055(4) -0.001(3) -0.002(3) -0.002(3)
C11 0.090(6) 0.034(3) 0.043(4) 0.004(3) -0.017(4) 0.015(4)
C17A 0.033(3) 0.070(5) 0.041(4) -0.023(3) -0.006(3) 0.007(3)
C39A 0.035(3) 0.028(3) 0.042(3) -0.006(2) -0.004(3) -0.005(2)
C44 0.036(3) 0.035(3) 0.049(4) 0.003(3) -0.009(3) -0.002(3)
C26A 0.062(5) 0.055(4) 0.050(4) 0.002(3) 0.005(4) 0.019(4)
C29A 0.065(5) 0.046(4) 0.065(5) -0.019(3) -0.019(4) -0.002(3)
C46A 0.072(5) 0.035(3) 0.028(3) -0.004(3) 0.004(3) 0.007(3)
C31 0.102(7) 0.058(5) 0.034(4) 0.009(3) -0.015(4) -0.049(5)
C23 0.046(4) 0.045(4) 0.046(4) -0.017(3) -0.008(3) 0.005(3)
C49A 0.046(4) 0.037(3) 0.041(4) 0.004(3) -0.006(3) -0.006(3)
C32 0.085(6) 0.030(3) 0.060(5) 0.005(3) -0.040(4) -0.011(3)
C20 0.052(4) 0.040(3) 0.043(4) 0.004(3) -0.004(3) -0.025(3)
C2A 0.068(5) 0.030(3) 0.135(8) -0.020(4) -0.070(6) 0.006(3)
C25A 0.087(6) 0.051(4) 0.050(5) -0.012(3) -0.020(4) 0.014(4)
C13A 0.041(4) 0.043(4) 0.053(4) -0.004(3) -0.005(3) -0.012(3)
C24A 0.068(5) 0.064(5) 0.029(4) 0.003(3) -0.005(3) -0.008(4)
C1A 0.044(4) 0.035(3) 0.081(5) -0.007(3) -0.021(4) -0.005(3)
C16A 0.041(4) 0.074(5) 0.054(4) -0.031(4) -0.019(3) 0.018(4)
C30A 0.065(5) 0.047(4) 0.087(6) -0.010(4) -0.022(5) 0.000(4)
C25 0.062(5) 0.041(4) 0.084(6) -0.006(4) -0.003(4) 0.014(4)
C53A 0.068(5) 0.048(4) 0.040(4) 0.003(3) -0.007(3) 0.009(3)
C6A 0.044(4) 0.056(5) 0.095(7) 0.015(4) -0.020(4) -0.010(4)
C30 0.055(4) 0.055(4) 0.048(4) -0.005(3) -0.001(3) -0.025(4)
C32A 0.052(4) 0.063(5) 0.050(4) -0.020(4) -0.010(3) -0.006(4)
C51 0.061(5) 0.075(5) 0.046(4) -0.007(4) -0.010(4) 0.017(4)
C53 0.056(5) 0.056(4) 0.054(4) 0.007(3) -0.026(4) -0.002(4)
C50A 0.061(5) 0.056(4) 0.050(4) 0.002(3) 0.002(4) -0.019(4)
C31A 0.062(5) 0.056(5) 0.094(7) -0.044(5) -0.012(5) 0.005(4)
C24 0.062(5) 0.057(5) 0.070(5) -0.012(4) -0.004(4) 0.020(4)
C3A 0.092(7) 0.045(5) 0.146(11) -0.023(6) -0.058(7) 0.003(5)
C5A 0.052(5) 0.057(6) 0.161(11) 0.043(7) -0.023(6) -0.015(4)
C50 0.092(7) 0.051(5) 0.073(6) 0.000(4) 0.018(5) 0.004(4)
C20A 0.048(5) 0.150(10) 0.094(7) -0.084(7) -0.013(5) 0.029(6)
C4A 0.074(7) 0.046(5) 0.156(11) 0.010(6) -0.057(7) -0.007(5)
C52A 0.057(5) 0.071(6) 0.079(6) 0.000(5) -0.012(4) 0.004(4)
C52 0.065(8) 0.089(9) 0.065(8) -0.004(7) -0.006(6) 0.012(7)
C52' 0.089(10) 0.081(9) 0.071(9) -0.013(7) -0.009(7) 0.016(7)

loop_
_atom_type_symbol
_atom_type_description
_atom_type_scat_dispersion_real
_atom_type_scat_dispersion_imag
_atom_type_scat_source
C C 0.0033 0.0016 'International Tables Vol C Tables 4.2.6.8 and 6.1.1.4'
H H 0.0000 0.0000 'International Tables Vol C Tables 4.2.6.8 and 6.1.1.4'
N N 0.0061 0.0033 'International Tables Vol C Tables 4.2.6.8 and 6.1.1.4'
Cl Cl 0.1484 0.1585 'International Tables Vol C Tables 4.2.6.8 and 6.1.1.4'
Fe Fe 0.3463 0.8444 'International Tables Vol C Tables 4.2.6.8 and 6.1.1.4'

loop_
_geom_angle_atom_site_label_1
_geom_angle_atom_site_label_2
_geom_angle_atom_site_label_3
_geom_angle
_geom_angle_site_symmetry_1
_geom_angle_site_symmetry_3
_geom_angle_publ_flag
N2A Fe1A N1A 73.83(18) . . ?
N2A Fe1A N3A 74.13(17) . . ?
N1A Fe1A N3A 139.81(16) . . ?
N2A Fe1A Cl1A 154.78(14) . . ?
N1A Fe1A Cl1A 100.17(13) . . ?
N3A Fe1A Cl1A 98.54(13) . . ?
N2A Fe1A Cl2A 89.92(13) . . ?
N1A Fe1A Cl2A 99.79(13) . . ?
N3A Fe1A Cl2A 103.78(13) . . ?
Cl1A Fe1A Cl2A 115.30(7) . . ?
N2 Fe1 N1 73.92(17) . . ?
N2 Fe1 N3 72.42(16) . . ?
N1 Fe1 N3 139.11(17) . . ?
N2 Fe1 Cl1 155.08(14) . . ?
N1 Fe1 Cl1 103.20(14) . . ?
N3 Fe1 Cl1 97.72(12) . . ?
N2 Fe1 Cl2 92.34(13) . . ?
N1 Fe1 Cl2 98.60(14) . . ?
N3 Fe1 Cl2 105.27(13) . . ?
Cl1 Fe1 Cl2 112.48(7) . . ?
C40A N2A C36A 119.5(5) . . ?
C40A N2A Fe1A 119.7(3) . . ?
C36A N2A Fe1A 120.6(4) . . ?
C36 N2 C40 121.1(5) . . ?
C36 N2 Fe1 120.3(4) . . ?
C40 N2 Fe1 117.6(3) . . ?
C42 N1 C43 118.0(5) . . ?
C42 N1 Fe1 116.9(4) . . ?
C43 N1 Fe1 125.0(3) . . ?
C35 N3 C19 120.1(4) . . ?
C35 N3 Fe1 116.7(3) . . ?
C19 N3 Fe1 123.2(3) . . ?
N2 C40 C39 120.3(5) . . ?
N2 C40 C42 113.1(4) . . ?
C39 C40 C42 126.4(5) . . ?
C35A N3A C19A 122.2(5) . . ?
C35A N3A Fe1A 115.7(4) . . ?
C19A N3A Fe1A 122.0(3) . . ?
C42A N1A C43A 121.3(5) . . ?
C42A N1A Fe1A 116.1(4) . . ?
C43A N1A Fe1A 122.5(4) . . ?
N2A C36A C37A 122.6(5) . . ?
N2A C36A C35A 111.9(5) . . ?
C37A C36A C35A 125.3(5) . . ?
C19 C18 C17 118.0(5) . . ?
C19 C18 C21 120.4(5) . . ?
C17 C18 C21 121.7(5) . . ?
C23A C22A C27A 117.6(6) . . ?
C23A C22A C21A 122.8(5) . . ?
C27A C22A C21A 119.6(6) . . ?
N1 C42 C41 127.3(6) . . ?
N1 C42 C40 113.9(5) . . ?
C41 C42 C40 118.7(5) . . ?
N1A C42A C41A 125.3(5) . . ?
N1A C42A C40A 114.9(5) . . ?
C41A C42A C40A 119.8(5) . . ?
C18A C19A C14A 121.2(5) . . ?
C18A C19A N3A 121.7(5) . . ?
C14A C19A N3A 116.6(5) . . ?
C1 C6 C5 121.1(6) . . ?
C1 C6 H6A 119.4 . . ?
C5 C6 H6A 119.4 . . ?
C18 C19 C14 121.7(5) . . ?
C18 C19 N3 119.5(5) . . ?
C14 C19 N3 118.7(5) . . ?
C15 C16 C17 118.1(5) . . ?
C15 C16 C20 121.6(5) . . ?
C17 C16 C20 120.3(5) . . ?
C14 C15 C16 121.3(5) . . ?
C14 C15 H15A 119.4 . . ?
C16 C15 H15A 119.4 . . ?
C1A C7A C14A 112.2(5) . . ?
C1A C7A C8A 113.0(5) . . ?
C14A C7A C8A 113.6(5) . . ?
C1A C7A H7AA 105.7 . . ?
C14A C7A H7AA 105.7 . . ?
C8A C7A H7AA 105.7 . . ?
C35 C34 H34A 109.5 . . ?
C35 C34 H34B 109.5 . . ?
H34A C34 H34B 109.5 . . ?
C35 C34 H34C 109.5 . . ?
H34A C34 H34C 109.5 . . ?
H34B C34 H34C 109.5 . . ?
C35A C34A H34D 109.5 . . ?
C35A C34A H34E 109.5 . . ?
H34D C34A H34E 109.5 . . ?
C35A C34A H34F 109.5 . . ?
H34D C34A H34F 109.5 . . ?
H34E C34A H34F 109.5 . . ?
C44 C43 C48 122.2(6) . . ?
C44 C43 N1 120.7(5) . . ?
C48 C43 N1 116.7(5) . . ?
C42A C41A H41A 109.5 . . ?
C42A C41A H41B 109.5 . . ?
H41A C41A H41B 109.5 . . ?
C42A C41A H41C 109.5 . . ?
H41A C41A H41C 109.5 . . ?
H41B C41A H41C 109.5 . . ?
C9A C8A C13A 117.5(6) . . ?
C9A C8A C7A 124.5(6) . . ?
C13A C8A C7A 117.8(5) . . ?
C18 C17 C16 122.2(5) . . ?
C18 C17 H17A 118.9 . . ?
C16 C17 H17A 118.9 . . ?
C6 C1 C2 118.9(5) . . ?
C6 C1 C7 117.9(5) . . ?
C2 C1 C7 123.2(5) . . ?
N2A C40A C39A 121.5(5) . . ?
N2A C40A C42A 112.3(5) . . ?
C39A C40A C42A 126.1(5) . . ?
C40 C39 C38 118.8(5) . . ?
C40 C39 H39A 120.6 . . ?
C38 C39 H39A 120.6 . . ?
C38 C37 C36 117.6(5) . . ?
C38 C37 H37A 121.2 . . ?
C36 C37 H37A 121.2 . . ?
C37A C38A C39A 120.1(6) . . ?
C37A C38A H38A 119.9 . . ?
C39A C38A H38A 120.0 . . ?
N3 C35 C36 114.0(5) . . ?
N3 C35 C34 126.7(5) . . ?
C36 C35 C34 119.2(5) . . ?
C13 C8 C9 119.8(5) . . ?
C13 C8 C7 120.4(5) . . ?
C9 C8 C7 119.7(5) . . ?
N2 C36 C37 121.5(5) . . ?
N2 C36 C35 113.8(5) . . ?
C37 C36 C35 124.6(5) . . ?
C38A C37A C36A 117.3(5) . . ?
C38A C37A H37B 121.3 . . ?
C36A C37A H37B 121.3 . . ?
C15A C14A C19A 118.1(5) . . ?
C15A C14A C7A 122.0(5) . . ?
C19A C14A C7A 119.9(5) . . ?
C10 C9 C8 120.1(6) . . ?
C10 C9 H9A 120.0 . . ?
C8 C9 H9A 120.0 . . ?
C48A C43A C44A 122.8(5) . . ?
C48A C43A N1A 120.5(5) . . ?
C44A C43A N1A 116.4(5) . . ?
C24A C23A C22A 121.7(6) . . ?
C24A C23A H23A 119.2 . . ?
C22A C23A H23A 119.2 . . ?
C22 C21 C18 112.5(5) . . ?
C22 C21 C28 113.5(5) . . ?
C18 C21 C28 111.7(4) . . ?
C22 C21 H21A 106.2 . . ?
C18 C21 H21A 106.2 . . ?
C28 C21 H21A 106.2 . . ?
C15 C14 C19 118.5(5) . . ?
C15 C14 C7 120.6(5) . . ?
C19 C14 C7 120.9(5) . . ?
C46 C45 C44 122.6(6) . . ?
C46 C45 H45A 118.7 . . ?
C44 C45 H45A 118.7 . . ?
C33 C28 C29 118.2(6) . . ?
C33 C28 C21 119.0(5) . . ?
C29 C28 C21 122.8(5) . . ?
C17A C18A C19A 118.6(6) . . ?
C17A C18A C21A 122.8(6) . . ?
C19A C18A C21A 118.6(5) . . ?
C1 C7 C8 116.4(5) . . ?
C1 C7 C14 110.5(4) . . ?
C8 C7 C14 111.8(5) . . ?
C1 C7 H7A 105.8 . . ?
C8 C7 H7A 105.8 . . ?
C14 C7 H7A 105.8 . . ?
N3A C35A C34A 125.7(5) . . ?
N3A C35A C36A 115.0(5) . . ?
C34A C35A C36A 119.3(5) . . ?
C23 C22 C27 118.5(6) . . ?
C23 C22 C21 121.2(5) . . ?
C27 C22 C21 120.3(6) . . ?
C33A C28A C29A 118.3(6) . . ?
C33A C28A C21A 123.1(6) . . ?
C29A C28A C21A 118.6(6) . . ?
C22A C21A C28A 112.9(5) . . ?
C22A C21A C18A 111.3(5) . . ?
C28A C21A C18A 113.3(5) . . ?
C22A C21A H21B 106.3 . . ?
C28A C21A H21B 106.3 . . ?
C18A C21A H21B 106.3 . . ?
C52A C51A C44A 115.8(6) . . ?
C52A C51A H51A 108.3 . . ?
C44A C51A H51A 108.3 . . ?
C52A C51A H51B 108.3 . . ?
C44A C51A H51B 108.3 . . ?
H51A C51A H51B 107.4 . . ?
C11 C12 C13 119.8(7) . . ?
C11 C12 H12A 120.1 . . ?
C13 C12 H12A 120.1 . . ?
C47 C46 C45 117.9(6) . . ?
C47 C46 C53 120.9(6) . . ?
C45 C46 C53 121.2(6) . . ?
C3 C2 C1 119.5(6) . . ?
C3 C2 H2A 120.2 . . ?
C1 C2 H2A 120.2 . . ?
C46A C45A C44A 122.9(6) . . ?
C46A C45A H45B 118.5 . . ?
C44A C45A H45B 118.5 . . ?
C37 C38 C39 120.3(5) . . ?
C37 C38 H38B 119.8 . . ?
C39 C38 H38B 119.8 . . ?
C16A C15A C14A 120.6(6) . . ?
C16A C15A H15B 119.7 . . ?
C14A C15A H15B 119.7 . . ?
C46A C47A C48A 121.0(6) . . ?
C46A C47A H47A 119.5 . . ?
C48A C47A H47A 119.5 . . ?
C42 C41 H41D 109.5 . . ?
C42 C41 H41E 109.5 . . ?
H41D C41 H41E 109.5 . . ?
C42 C41 H41F 109.5 . . ?
H41D C41 H41F 109.5 . . ?
H41E C41 H41F 109.5 . . ?
C32 C33 C28 121.3(7) . . ?
C32 C33 H33A 119.3 . . ?
C28 C33 H33A 119.3 . . ?
C4 C5 C6 119.8(6) . . ?
C4 C5 H5A 120.1 . . ?
C6 C5 H5A 120.1 . . ?
C4 C3 C2 121.5(6) . . ?
C4 C3 H3A 119.2 . . ?
C2 C3 H3A 119.2 . . ?
C8 C13 C12 119.5(6) . . ?
C8 C13 H13A 120.3 . . ?
C12 C13 H13A 120.3 . . ?
C43A C48A C47A 117.6(6) . . ?
C43A C48A C49A 119.8(5) . . ?
C47A C48A C49A 122.6(6) . . ?
C5 C4 C3 119.1(6) . . ?
C5 C4 H4A 120.4 . . ?
C3 C4 H4A 120.4 . . ?
C11A C10A C9A 119.4(6) . . ?
C11A C10A H10A 120.3 . . ?
C9A C10A H10A 120.3 . . ?
C45A C44A C43A 116.6(6) . . ?
C45A C44A C51A 123.3(6) . . ?
C43A C44A C51A 120.1(6) . . ?
C25 C26 C27 121.6(7) . . ?
C25 C26 H26A 119.2 . . ?
C27 C26 H26A 119.2 . . ?
C50 C49 C48 112.8(7) . . ?
C50 C49 H49A 109.0 . . ?
C48 C49 H49A 109.0 . . ?
C50 C49 H49B 109.0 . . ?
C48 C49 H49B 109.0 . . ?
H49A C49 H49B 107.8 . . ?
C47 C48 C43 118.5(6) . . ?
C47 C48 C49 118.9(6) . . ?
C43 C48 C49 122.5(6) . . ?
C26 C27 C22 121.4(7) . . ?
C26 C27 H27A 119.3 . . ?
C22 C27 H27A 119.3 . . ?
C12A C11A C10A 120.6(6) . . ?
C12A C11A H11A 119.7 . . ?
C10A C11A H11A 119.7 . . ?
C26A C27A C22A 120.2(7) . . ?
C26A C27A H27B 119.9 . . ?
C22A C27A H27B 119.9 . . ?
C30 C29 C28 120.2(7) . . ?
C30 C29 H29A 119.9 . . ?
C28 C29 H29A 119.9 . . ?
C11A C12A C13A 119.1(7) . . ?
C11A C12A H12B 120.5 . . ?
C13A C12A H12B 120.5 . . ?
C28A C33A C32A 122.0(7) . . ?
C28A C33A H33B 119.0 . . ?
C32A C33A H33B 119.0 . . ?
C11 C10 C9 120.0(6) . . ?
C11 C10 H10B 120.0 . . ?
C9 C10 H10B 120.0 . . ?
C46 C47 C48 121.5(6) . . ?
C46 C47 H47B 119.3 . . ?
C48 C47 H47B 119.3 . . ?
C8A C9A C10A 122.6(6) . . ?
C8A C9A H9AA 118.7 . . ?
C10A C9A H9AA 118.7 . . ?
C10 C11 C12 120.7(6) . . ?
C10 C11 H11B 119.6 . . ?
C12 C11 H11B 119.6 . . ?
C18A C17A C16A 122.3(6) . . ?
C18A C17A H17B 118.8 . . ?
C16A C17A H17B 118.8 . . ?
C40A C39A C38A 118.8(6) . . ?
C40A C39A H39B 120.6 . . ?
C38A C39A H39B 120.6 . . ?
C43 C44 C45 117.0(6) . . ?
C43 C44 C51 121.9(6) . . ?
C45 C44 C51 121.0(6) . . ?
C25A C26A C27A 122.2(7) . . ?
C25A C26A H26B 118.9 . . ?
C27A C26A H26B 118.9 . . ?
C30A C29A C28A 120.9(7) . . ?
C30A C29A H29B 119.6 . . ?
C28A C29A H29B 119.6 . . ?
C45A C46A C47A 119.0(6) . . ?
C45A C46A C53A 119.9(7) . . ?
C47A C46A C53A 121.0(6) . . ?
C30 C31 C32 116.5(6) . . ?
C30 C31 H31A 121.8 . . ?
C32 C31 H31A 121.8 . . ?
C22 C23 C24 122.5(7) . . ?
C22 C23 H23B 118.8 . . ?
C24 C23 H23B 118.8 . . ?
C48A C49A C50A 115.1(5) . . ?
C48A C49A H49C 108.5 . . ?
C50A C49A H49C 108.5 . . ?
C48A C49A H49D 108.5 . . ?
C50A C49A H49D 108.5 . . ?
H49C C49A H49D 107.5 . . ?
C33 C32 C31 119.6(7) . . ?
C33 C32 H32A 120.2 . . ?
C31 C32 H32A 120.2 . . ?
C16 C20 H20A 109.5 . . ?
C16 C20 H20B 109.5 . . ?
H20A C20 H20B 109.5 . . ?
C16 C20 H20C 109.5 . . ?
H20A C20 H20C 109.5 . . ?
H20B C20 H20C 109.5 . . ?
C1A C2A C3A 121.0(10) . . ?
C1A C2A H2AA 119.5 . . ?
C3A C2A H2AA 119.5 . . ?
C26A C25A C24A 118.1(7) . . ?
C26A C25A H25A 120.9 . . ?
C24A C25A H25A 120.9 . . ?
C8A C13A C12A 120.8(6) . . ?
C8A C13A H13B 119.6 . . ?
C12A C13A H13B 119.6 . . ?
C23A C24A C25A 120.1(7) . . ?
C23A C24A H24A 119.9 . . ?
C25A C24A H24A 119.9 . . ?
C6A C1A C2A 119.5(7) . . ?
C6A C1A C7A 121.0(7) . . ?
C2A C1A C7A 119.5(7) . . ?
C17A C16A C15A 119.0(6) . . ?
C17A C16A C20A 121.2(6) . . ?
C15A C16A C20A 119.8(6) . . ?
C29A C30A C31A 119.8(8) . . ?
C29A C30A H30A 120.1 . . ?
C31A C30A H30A 120.1 . . ?
C26 C25 C24 119.5(7) . . ?
C26 C25 H25B 120.3 . . ?
C24 C25 H25B 120.3 . . ?
C46A C53A H53A 109.5 . . ?
C46A C53A H53B 109.5 . . ?
H53A C53A H53B 109.5 . . ?
C46A C53A H53C 109.5 . . ?
H53A C53A H53C 109.5 . . ?
H53B C53A H53C 109.5 . . ?
C1A C6A C5A 118.1(10) . . ?
C1A C6A H6AA 120.9 . . ?
C5A C6A H6AA 120.9 . . ?
C31 C30 C29 123.9(7) . . ?
C31 C30 H30B 118.0 . . ?
C29 C30 H30B 118.0 . . ?
C31A C32A C33A 118.1(7) . . ?
C31A C32A H32B 121.0 . . ?
C33A C32A H32B 121.0 . . ?
C52 C51 C52' 40.2(10) . . ?
C52 C51 C44 119.6(9) . . ?
C52' C51 C44 111.4(11) . . ?
C52 C51 H51C 107.4 . . ?
C52' C51 H51C 138.9 . . ?
C44 C51 H51C 107.4 . . ?
C52 C51 H51D 107.4 . . ?
C52' C51 H51D 73.6 . . ?
C44 C51 H51D 107.4 . . ?
H51C C51 H51D 107.0 . . ?
C46 C53 H53D 109.5 . . ?
C46 C53 H53E 109.5 . . ?
H53D C53 H53E 109.5 . . ?
C46 C53 H53F 109.5 . . ?
H53D C53 H53F 109.5 . . ?
H53E C53 H53F 109.5 . . ?
C49A C50A H50A 109.5 . . ?
C49A C50A H50B 109.5 . . ?
H50A C50A H50B 109.5 . . ?
C49A C50A H50C 109.5 . . ?
H50A C50A H50C 109.5 . . ?
H50B C50A H50C 109.5 . . ?
C30A C31A C32A 120.9(7) . . ?
C30A C31A H31B 119.5 . . ?
C32A C31A H31B 119.5 . . ?
C23 C24 C25 116.5(7) . . ?
C23 C24 H24B 121.8 . . ?
C25 C24 H24B 121.8 . . ?
C4A C3A C2A 117.9(10) . . ?
C4A C3A H3AA 121.1 . . ?
C2A C3A H3AA 121.1 . . ?
C4A C5A C6A 122.5(11) . . ?
C4A C5A H5AA 118.8 . . ?
C6A C5A H5AA 118.8 . . ?
C49 C50 H50D 109.5 . . ?
C49 C50 H50E 109.5 . . ?
H50D C50 H50E 109.5 . . ?
C49 C50 H50F 109.5 . . ?
H50D C50 H50F 109.5 . . ?
H50E C50 H50F 109.5 . . ?
C16A C20A H20D 109.5 . . ?
C16A C20A H20E 109.5 . . ?
H20D C20A H20E 109.5 . . ?
C16A C20A H20F 109.5 . . ?
H20D C20A H20F 109.5 . . ?
H20E C20A H20F 109.5 . . ?
C5A C4A C3A 121.0(9) . . ?
C5A C4A H4AA 119.5 . . ?
C3A C4A H4AA 119.5 . . ?
C51A C52A H52A 109.5 . . ?
C51A C52A H52B 109.5 . . ?
H52A C52A H52B 109.5 . . ?
C51A C52A H52C 109.5 . . ?
H52A C52A H52C 109.5 . . ?
H52B C52A H52C 109.5 . . ?
C51 C52 H52D 109.5 . . ?
C51 C52 H52E 109.5 . . ?
C51 C52 H52F 109.5 . . ?
C51 C52' H52G 109.5 . . ?
C51 C52' H52H 109.5 . . ?
H52G C52' H52H 109.5 . . ?
C51 C52' H52I 109.5 . . ?
H52G C52' H52I 109.5 . . ?
H52H C52' H52I 109.5 . . ?

loop_
_geom_bond_atom_site_label_1
_geom_bond_atom_site_label_2
_geom_bond_distance
_geom_bond_site_symmetry_2
_geom_bond_publ_flag
Fe1A N2A 2.058(4) . ?
Fe1A N1A 2.182(5) . ?
Fe1A N3A 2.202(5) . ?
Fe1A Cl1A 2.2607(17) . ?
Fe1A Cl2A 2.3567(17) . ?
Fe1 N2 2.085(4) . ?
Fe1 N1 2.179(5) . ?
Fe1 N3 2.227(5) . ?
Fe1 Cl1 2.2689(17) . ?
Fe1 Cl2 2.3379(19) . ?
N2A C40A 1.343(7) . ?
N2A C36A 1.343(7) . ?
N2 C36 1.322(7) . ?
N2 C40 1.360(7) . ?
N1 C42 1.303(7) . ?
N1 C43 1.450(7) . ?
N3 C35 1.301(7) . ?
N3 C19 1.458(6) . ?
C40 C39 1.381(7) . ?
C40 C42 1.499(8) . ?
N3A C35A 1.294(7) . ?
N3A C19A 1.438(7) . ?
N1A C42A 1.281(7) . ?
N1A C43A 1.448(7) . ?
C36A C37A 1.395(8) . ?
C36A C35A 1.521(8) . ?
C18 C19 1.370(8) . ?
C18 C17 1.400(8) . ?
C18 C21 1.535(8) . ?
C22A C23A 1.404(9) . ?
C22A C27A 1.414(9) . ?
C22A C21A 1.512(8) . ?
C42 C41 1.477(8) . ?
C42A C41A 1.487(8) . ?
C42A C40A 1.497(8) . ?
C19A C18A 1.380(8) . ?
C19A C14A 1.399(8) . ?
C6 C1 1.385(8) . ?
C6 C5 1.392(9) . ?
C6 H6A 0.9500 . ?
C19 C14 1.418(7) . ?
C16 C15 1.390(8) . ?
C16 C17 1.403(8) . ?
C16 C20 1.499(8) . ?
C15 C14 1.390(7) . ?
C15 H15A 0.9500 . ?
C7A C1A 1.519(8) . ?
C7A C14A 1.536(8) . ?
C7A C8A 1.540(8) . ?
C7A H7AA 1.0000 . ?
C34 C35 1.497(7) . ?
C34 H34A 0.9800 . ?
C34 H34B 0.9800 . ?
C34 H34C 0.9800 . ?
C34A C35A 1.487(8) . ?
C34A H34D 0.9800 . ?
C34A H34E 0.9800 . ?
C34A H34F 0.9800 . ?
C43 C44 1.348(8) . ?
C43 C48 1.402(9) . ?
C41A H41A 0.9800 . ?
C41A H41B 0.9800 . ?
C41A H41C 0.9800 . ?
C8A C9A 1.358(8) . ?
C8A C13A 1.407(9) . ?
C17 H17A 0.9500 . ?
C1 C2 1.387(8) . ?
C1 C7 1.522(8) . ?
C40A C39A 1.374(8) . ?
C39 C38 1.397(8) . ?
C39 H39A 0.9500 . ?
C37 C38 1.381(8) . ?
C37 C36 1.410(7) . ?
C37 H37A 0.9500 . ?
C38A C37A 1.379(9) . ?
C38A C39A 1.403(9) . ?
C38A H38A 0.9500 . ?
C35 C36 1.483(7) . ?
C8 C13 1.385(8) . ?
C8 C9 1.402(8) . ?
C8 C7 1.531(7) . ?
C37A H37B 0.9500 . ?
C14A C15A 1.395(8) . ?
C9 C10 1.392(9) . ?
C9 H9A 0.9500 . ?
C43A C48A 1.400(9) . ?
C43A C44A 1.413(9) . ?
C23A C24A 1.381(9) . ?
C23A H23A 0.9500 . ?
C21 C22 1.507(8) . ?
C21 C28 1.551(8) . ?
C21 H21A 1.0000 . ?
C14 C7 1.545(8) . ?
C45 C46 1.382(9) . ?
C45 C44 1.424(8) . ?
C45 H45A 0.9500 . ?
C28 C33 1.394(9) . ?
C28 C29 1.394(9) . ?
C18A C17A 1.366(8) . ?
C18A C21A 1.543(8) . ?
C7 H7A 1.0000 . ?
C22 C23 1.366(9) . ?
C22 C27 1.390(9) . ?
C28A C33A 1.386(9) . ?
C28A C29A 1.404(10) . ?
C28A C21A 1.521(8) . ?
C21A H21B 1.0000 . ?
C51A C52A 1.521(10) . ?
C51A C44A 1.526(9) . ?
C51A H51A 0.9900 . ?
C51A H51B 0.9900 . ?
C12 C11 1.382(10) . ?
C12 C13 1.415(8) . ?
C12 H12A 0.9500 . ?
C46 C47 1.372(9) . ?
C46 C53 1.527(8) . ?
C2 C3 1.385(8) . ?
C2 H2A 0.9500 . ?
C45A C46A 1.384(10) . ?
C45A C44A 1.399(9) . ?
C45A H45B 0.9500 . ?
C38 H38B 0.9500 . ?
C15A C16A 1.387(9) . ?
C15A H15B 0.9500 . ?
C47A C46A 1.396(10) . ?
C47A C48A 1.418(8) . ?
C47A H47A 0.9500 . ?
C41 H41D 0.9800 . ?
C41 H41E 0.9800 . ?
C41 H41F 0.9800 . ?
C33 C32 1.377(9) . ?
C33 H33A 0.9500 . ?
C5 C4 1.377(9) . ?
C5 H5A 0.9500 . ?
C3 C4 1.378(9) . ?
C3 H3A 0.9500 . ?
C13 H13A 0.9500 . ?
C48A C49A 1.509(9) . ?
C4 H4A 0.9500 . ?
C10A C11A 1.384(10) . ?
C10A C9A 1.385(9) . ?
C10A H10A 0.9500 . ?
C26 C25 1.362(11) . ?
C26 C27 1.367(10) . ?
C26 H26A 0.9500 . ?
C49 C50 1.489(10) . ?
C49 C48 1.563(10) . ?
C49 H49A 0.9900 . ?
C49 H49B 0.9900 . ?
C48 C47 1.394(9) . ?
C27 H27A 0.9500 . ?
C11A C12A 1.362(10) . ?
C11A H11A 0.9500 . ?
C27A C26A 1.392(9) . ?
C27A H27B 0.9500 . ?
C29 C30 1.368(9) . ?
C29 H29A 0.9500 . ?
C12A C13A 1.413(9) . ?
C12A H12B 0.9500 . ?
C33A C32A 1.401(9) . ?
C33A H33B 0.9500 . ?
C10 C11 1.375(10) . ?
C10 H10B 0.9500 . ?
C47 H47B 0.9500 . ?
C9A H9AA 0.9500 . ?
C11 H11B 0.9500 . ?
C17A C16A 1.370(9) . ?
C17A H17B 0.9500 . ?
C39A H39B 0.9500 . ?
C44 C51 1.533(10) . ?
C26A C25A 1.369(11) . ?
C26A H26B 0.9500 . ?
C29A C30A 1.384(10) . ?
C29A H29B 0.9500 . ?
C46A C53A 1.516(9) . ?
C31 C30 1.349(11) . ?
C31 C32 1.458(12) . ?
C31 H31A 0.9500 . ?
C23 C24 1.422(9) . ?
C23 H23B 0.9500 . ?
C49A C50A 1.517(9) . ?
C49A H49C 0.9900 . ?
C49A H49D 0.9900 . ?
C32 H32A 0.9500 . ?
C20 H20A 0.9800 . ?
C20 H20B 0.9800 . ?
C20 H20C 0.9800 . ?
C2A C1A 1.393(11) . ?
C2A C3A 1.414(11) . ?
C2A H2AA 0.9500 . ?
C25A C24A 1.427(11) . ?
C25A H25A 0.9500 . ?
C13A H13B 0.9500 . ?
C24A H24A 0.9500 . ?
C1A C6A 1.381(11) . ?
C16A C20A 1.555(10) . ?
C30A C31A 1.385(12) . ?
C30A H30A 0.9500 . ?
C25 C24 1.447(11) . ?
C25 H25B 0.9500 . ?
C53A H53A 0.9800 . ?
C53A H53B 0.9800 . ?
C53A H53C 0.9800 . ?
C6A C5A 1.427(11) . ?
C6A H6AA 0.9500 . ?
C30 H30B 0.9500 . ?
C32A C31A 1.398(12) . ?
C32A H32B 0.9500 . ?
C51 C52 1.472(13) . ?
C51 C52' 1.477(14) . ?
C51 H51C 0.9900 . ?
C51 H51D 0.9900 . ?
C53 H53D 0.9800 . ?
C53 H53E 0.9800 . ?
C53 H53F 0.9800 . ?
C50A H50A 0.9800 . ?
C50A H50B 0.9800 . ?
C50A H50C 0.9800 . ?
C31A H31B 0.9500 . ?
C24 H24B 0.9500 . ?
C3A C4A 1.401(15) . ?
C3A H3AA 0.9500 . ?
C5A C4A 1.313(15) . ?
C5A H5AA 0.9500 . ?
C50 H50D 0.9800 . ?
C50 H50E 0.9800 . ?
C50 H50F 0.9800 . ?
C20A H20D 0.9800 . ?
C20A H20E 0.9800 . ?
C20A H20F 0.9800 . ?
C4A H4AA 0.9500 . ?
C52A H52A 0.9800 . ?
C52A H52B 0.9800 . ?
C52A H52C 0.9800 . ?
C52 H52D 0.9800 . ?
C52 H52E 0.9800 . ?
C52 H52F 0.9800 . ?
C52' H52G 0.9800 . ?
C52' H52H 0.9800 . ?
C52' H52I 0.9800 . ?

loop_
_geom_torsion_atom_site_label_1
_geom_torsion_atom_site_label_2
_geom_torsion_atom_site_label_3
_geom_torsion_atom_site_label_4
_geom_torsion
_geom_torsion_site_symmetry_1
_geom_torsion_site_symmetry_2
_geom_torsion_site_symmetry_3
_geom_torsion_site_symmetry_4
_geom_torsion_publ_flag
N1A Fe1A N2A C40A 14.7(4) . . . . ?
N3A Fe1A N2A C40A 170.1(4) . . . . ?
Cl1A Fe1A N2A C40A 94.1(5) . . . . ?
Cl2A Fe1A N2A C40A -85.5(4) . . . . ?
N1A Fe1A N2A C36A -169.4(4) . . . . ?
N3A Fe1A N2A C36A -14.0(4) . . . . ?
Cl1A Fe1A N2A C36A -90.0(5) . . . . ?
Cl2A Fe1A N2A C36A 90.4(4) . . . . ?
N1 Fe1 N2 C36 171.7(5) . . . . ?
N3 Fe1 N2 C36 15.3(4) . . . . ?
Cl1 Fe1 N2 C36 84.9(5) . . . . ?
Cl2 Fe1 N2 C36 -90.0(4) . . . . ?
N1 Fe1 N2 C40 -19.2(4) . . . . ?
N3 Fe1 N2 C40 -175.7(4) . . . . ?
Cl1 Fe1 N2 C40 -106.0(4) . . . . ?
Cl2 Fe1 N2 C40 79.0(4) . . . . ?
N2 Fe1 N1 C42 16.5(4) . . . . ?
N3 Fe1 N1 C42 52.1(5) . . . . ?
Cl1 Fe1 N1 C42 170.9(4) . . . . ?
Cl2 Fe1 N1 C42 -73.5(4) . . . . ?
N2 Fe1 N1 C43 -166.9(5) . . . . ?
N3 Fe1 N1 C43 -131.3(4) . . . . ?
Cl1 Fe1 N1 C43 -12.5(5) . . . . ?
Cl2 Fe1 N1 C43 103.2(4) . . . . ?
N2 Fe1 N3 C35 -11.6(4) . . . . ?
N1 Fe1 N3 C35 -47.5(5) . . . . ?
Cl1 Fe1 N3 C35 -168.1(4) . . . . ?
Cl2 Fe1 N3 C35 76.0(4) . . . . ?
N2 Fe1 N3 C19 171.8(4) . . . . ?
N1 Fe1 N3 C19 135.8(4) . . . . ?
Cl1 Fe1 N3 C19 15.3(4) . . . . ?
Cl2 Fe1 N3 C19 -100.6(4) . . . . ?
C36 N2 C40 C39 4.4(8) . . . . ?
Fe1 N2 C40 C39 -164.6(4) . . . . ?
C36 N2 C40 C42 -171.4(5) . . . . ?
Fe1 N2 C40 C42 19.7(6) . . . . ?
N2A Fe1A N3A C35A 14.0(4) . . . . ?
N1A Fe1A N3A C35A 52.3(5) . . . . ?
Cl1A Fe1A N3A C35A 169.3(4) . . . . ?
Cl2A Fe1A N3A C35A -71.9(4) . . . . ?
N2A Fe1A N3A C19A -168.6(4) . . . . ?
N1A Fe1A N3A C19A -130.3(4) . . . . ?
Cl1A Fe1A N3A C19A -13.3(4) . . . . ?
Cl2A Fe1A N3A C19A 105.5(4) . . . . ?
N2A Fe1A N1A C42A -15.8(4) . . . . ?
N3A Fe1A N1A C42A -54.1(5) . . . . ?
Cl1A Fe1A N1A C42A -170.6(4) . . . . ?
Cl2A Fe1A N1A C42A 71.3(4) . . . . ?
N2A Fe1A N1A C43A 167.3(5) . . . . ?
N3A Fe1A N1A C43A 128.9(4) . . . . ?
Cl1A Fe1A N1A C43A 12.4(4) . . . . ?
Cl2A Fe1A N1A C43A -105.7(4) . . . . ?
C40A N2A C36A C37A 2.7(8) . . . . ?
Fe1A N2A C36A C37A -173.3(4) . . . . ?
C40A N2A C36A C35A -172.1(5) . . . . ?
Fe1A N2A C36A C35A 12.0(6) . . . . ?
C43 N1 C42 C41 -4.2(9) . . . . ?
Fe1 N1 C42 C41 172.7(5) . . . . ?
C43 N1 C42 C40 171.7(5) . . . . ?
Fe1 N1 C42 C40 -11.4(6) . . . . ?
N2 C40 C42 N1 -4.8(7) . . . . ?
C39 C40 C42 N1 179.7(6) . . . . ?
N2 C40 C42 C41 171.5(5) . . . . ?
C39 C40 C42 C41 -4.0(9) . . . . ?
C43A N1A C42A C41A 9.9(9) . . . . ?
Fe1A N1A C42A C41A -167.1(5) . . . . ?
C43A N1A C42A C40A -168.4(5) . . . . ?
Fe1A N1A C42A C40A 14.5(6) . . . . ?
C35A N3A C19A C18A 96.2(7) . . . . ?
Fe1A N3A C19A C18A -81.0(6) . . . . ?
C35A N3A C19A C14A -91.0(7) . . . . ?
Fe1A N3A C19A C14A 91.7(5) . . . . ?
C17 C18 C19 C14 3.8(8) . . . . ?
C21 C18 C19 C14 -176.1(5) . . . . ?
C17 C18 C19 N3 179.5(5) . . . . ?
C21 C18 C19 N3 -0.4(8) . . . . ?
C35 N3 C19 C18 92.7(6) . . . . ?
Fe1 N3 C19 C18 -90.7(5) . . . . ?
C35 N3 C19 C14 -91.4(6) . . . . ?
Fe1 N3 C19 C14 85.2(5) . . . . ?
C17 C16 C15 C14 0.2(8) . . . . ?
C20 C16 C15 C14 179.3(5) . . . . ?
C42 N1 C43 C44 82.4(7) . . . . ?
Fe1 N1 C43 C44 -94.3(6) . . . . ?
C42 N1 C43 C48 -104.8(6) . . . . ?
Fe1 N1 C43 C48 78.6(6) . . . . ?
C1A C7A C8A C9A 12.1(9) . . . . ?
C14A C7A C8A C9A -117.3(7) . . . . ?
C1A C7A C8A C13A -161.9(6) . . . . ?
C14A C7A C8A C13A 68.8(7) . . . . ?
C19 C18 C17 C16 -0.1(9) . . . . ?
C21 C18 C17 C16 179.9(5) . . . . ?
C15 C16 C17 C18 -2.0(9) . . . . ?
C20 C16 C17 C18 179.0(6) . . . . ?
C5 C6 C1 C2 -0.1(10) . . . . ?
C5 C6 C1 C7 -176.0(6) . . . . ?
C36A N2A C40A C39A -3.8(8) . . . . ?
Fe1A N2A C40A C39A 172.2(4) . . . . ?
C36A N2A C40A C42A 172.0(5) . . . . ?
Fe1A N2A C40A C42A -12.0(6) . . . . ?
N1A C42A C40A N2A -2.4(7) . . . . ?
C41A C42A C40A N2A 179.1(5) . . . . ?
N1A C42A C40A C39A 173.2(5) . . . . ?
C41A C42A C40A C39A -5.3(9) . . . . ?
N2 C40 C39 C38 -0.7(9) . . . . ?
C42 C40 C39 C38 174.5(6) . . . . ?
C19 N3 C35 C36 -176.2(5) . . . . ?
Fe1 N3 C35 C36 7.0(6) . . . . ?
C19 N3 C35 C34 1.3(9) . . . . ?
Fe1 N3 C35 C34 -175.5(5) . . . . ?
C40 N2 C36 C37 -2.9(9) . . . . ?
Fe1 N2 C36 C37 165.7(4) . . . . ?
C40 N2 C36 C35 174.6(5) . . . . ?
Fe1 N2 C36 C35 -16.7(7) . . . . ?
C38 C37 C36 N2 -2.2(9) . . . . ?
C38 C37 C36 C35 -179.5(6) . . . . ?
N3 C35 C36 N2 5.5(7) . . . . ?
C34 C35 C36 N2 -172.3(5) . . . . ?
N3 C35 C36 C37 -177.1(6) . . . . ?
C34 C35 C36 C37 5.2(9) . . . . ?
C39A C38A C37A C36A -0.6(9) . . . . ?
N2A C36A C37A C38A -0.5(8) . . . . ?
C35A C36A C37A C38A 173.6(5) . . . . ?
C18A C19A C14A C15A -4.4(9) . . . . ?
N3A C19A C14A C15A -177.1(5) . . . . ?
C18A C19A C14A C7A 174.7(5) . . . . ?
N3A C19A C14A C7A 2.0(8) . . . . ?
C1A C7A C14A C15A -100.8(7) . . . . ?
C8A C7A C14A C15A 29.0(8) . . . . ?
C1A C7A C14A C19A 80.2(7) . . . . ?
C8A C7A C14A C19A -150.1(5) . . . . ?
C13 C8 C9 C10 0.9(9) . . . . ?
C7 C8 C9 C10 178.9(6) . . . . ?
C42A N1A C43A C48A -89.7(7) . . . . ?
Fe1A N1A C43A C48A 87.2(6) . . . . ?
C42A N1A C43A C44A 96.2(7) . . . . ?
Fe1A N1A C43A C44A -86.9(6) . . . . ?
C27A C22A C23A C24A 1.0(10) . . . . ?
C21A C22A C23A C24A -179.8(6) . . . . ?
C19 C18 C21 C22 -81.8(7) . . . . ?
C17 C18 C21 C22 98.3(6) . . . . ?
C19 C18 C21 C28 149.2(5) . . . . ?
C17 C18 C21 C28 -30.7(7) . . . . ?
C16 C15 C14 C19 3.3(8) . . . . ?
C16 C15 C14 C7 -178.0(5) . . . . ?
C18 C19 C14 C15 -5.5(8) . . . . ?
N3 C19 C14 C15 178.8(5) . . . . ?
C18 C19 C14 C7 175.9(5) . . . . ?
N3 C19 C14 C7 0.1(7) . . . . ?
C22 C21 C28 C33 165.2(5) . . . . ?
C18 C21 C28 C33 -66.3(7) . . . . ?
C22 C21 C28 C29 -16.3(8) . . . . ?
C18 C21 C28 C29 112.2(6) . . . . ?
C14A C19A C18A C17A 4.3(9) . . . . ?
N3A C19A C18A C17A 176.7(6) . . . . ?
C14A C19A C18A C21A -175.0(5) . . . . ?
N3A C19A C18A C21A -2.6(9) . . . . ?
C6 C1 C7 C8 -163.8(6) . . . . ?
C2 C1 C7 C8 20.5(8) . . . . ?
C6 C1 C7 C14 67.3(7) . . . . ?
C2 C1 C7 C14 -108.4(6) . . . . ?
C13 C8 C7 C1 -82.2(7) . . . . ?
C9 C8 C7 C1 99.9(7) . . . . ?
C13 C8 C7 C14 46.0(7) . . . . ?
C9 C8 C7 C14 -131.9(6) . . . . ?
C15 C14 C7 C1 33.9(7) . . . . ?
C19 C14 C7 C1 -147.5(5) . . . . ?
C15 C14 C7 C8 -97.5(6) . . . . ?
C19 C14 C7 C8 81.2(6) . . . . ?
C19A N3A C35A C34A -7.1(9) . . . . ?
Fe1A N3A C35A C34A 170.3(4) . . . . ?
C19A N3A C35A C36A 170.3(5) . . . . ?
Fe1A N3A C35A C36A -12.3(6) . . . . ?
N2A C36A C35A N3A 1.1(7) . . . . ?
C37A C36A C35A N3A -173.5(5) . . . . ?
N2A C36A C35A C34A 178.7(5) . . . . ?
C37A C36A C35A C34A 4.1(8) . . . . ?
C18 C21 C22 C23 -45.9(8) . . . . ?
C28 C21 C22 C23 82.2(7) . . . . ?
C18 C21 C22 C27 132.9(6) . . . . ?
C28 C21 C22 C27 -99.0(7) . . . . ?
C23A C22A C21A C28A 89.1(7) . . . . ?
C27A C22A C21A C28A -91.7(7) . . . . ?
C23A C22A C21A C18A -39.6(8) . . . . ?
C27A C22A C21A C18A 139.6(6) . . . . ?
C33A C28A C21A C22A -14.8(8) . . . . ?
C29A C28A C21A C22A 163.3(6) . . . . ?
C33A C28A C21A C18A 112.9(7) . . . . ?
C29A C28A C21A C18A -69.1(8) . . . . ?
C17A C18A C21A C22A 96.3(7) . . . . ?
C19A C18A C21A C22A -84.4(7) . . . . ?
C17A C18A C21A C28A -32.1(9) . . . . ?
C19A C18A C21A C28A 147.1(6) . . . . ?
C44 C45 C46 C47 -0.7(10) . . . . ?
C44 C45 C46 C53 179.6(6) . . . . ?
C6 C1 C2 C3 1.6(9) . . . . ?
C7 C1 C2 C3 177.3(6) . . . . ?
C36 C37 C38 C39 5.9(9) . . . . ?
C40 C39 C38 C37 -4.5(9) . . . . ?
C19A C14A C15A C16A 1.3(10) . . . . ?
C7A C14A C15A C16A -177.8(6) . . . . ?
C29 C28 C33 C32 -1.5(9) . . . . ?
C21 C28 C33 C32 177.0(6) . . . . ?
C1 C6 C5 C4 0.3(10) . . . . ?
C1 C2 C3 C4 -3.4(10) . . . . ?
C9 C8 C13 C12 0.1(9) . . . . ?
C7 C8 C13 C12 -177.8(5) . . . . ?
C11 C12 C13 C8 0.3(10) . . . . ?
C44A C43A C48A C47A -1.7(9) . . . . ?
N1A C43A C48A C47A -175.4(5) . . . . ?
C44A C43A C48A C49A 179.1(6) . . . . ?
N1A C43A C48A C49A 5.4(9) . . . . ?
C46A C47A C48A C43A 1.4(9) . . . . ?
C46A C47A C48A C49A -179.4(6) . . . . ?
C6 C5 C4 C3 -2.0(10) . . . . ?
C2 C3 C4 C5 3.6(10) . . . . ?
C46A C45A C44A C43A -2.0(9) . . . . ?
C46A C45A C44A C51A 178.1(6) . . . . ?
C48A C43A C44A C45A 1.9(9) . . . . ?
N1A C43A C44A C45A 175.9(5) . . . . ?
C48A C43A C44A C51A -178.1(6) . . . . ?
N1A C43A C44A C51A -4.1(9) . . . . ?
C52A C51A C44A C45A 8.4(10) . . . . ?
C52A C51A C44A C43A -171.6(6) . . . . ?
C44 C43 C48 C47 -6.8(9) . . . . ?
N1 C43 C48 C47 -179.6(5) . . . . ?
C44 C43 C48 C49 171.4(6) . . . . ?
N1 C43 C48 C49 -1.4(9) . . . . ?
C50 C49 C48 C47 -97.7(8) . . . . ?
C50 C49 C48 C43 84.1(9) . . . . ?
C25 C26 C27 C22 -0.4(12) . . . . ?
C23 C22 C27 C26 0.8(10) . . . . ?
C21 C22 C27 C26 -178.1(6) . . . . ?
C9A C10A C11A C12A -1.7(11) . . . . ?
C23A C22A C27A C26A -1.1(10) . . . . ?
C21A C22A C27A C26A 179.7(7) . . . . ?
C33 C28 C29 C30 1.2(9) . . . . ?
C21 C28 C29 C30 -177.3(6) . . . . ?
C10A C11A C12A C13A 1.7(11) . . . . ?
C29A C28A C33A C32A 0.6(10) . . . . ?
C21A C28A C33A C32A 178.7(6) . . . . ?
C8 C9 C10 C11 -2.5(11) . . . . ?
C45 C46 C47 C48 -0.1(10) . . . . ?
C53 C46 C47 C48 179.6(6) . . . . ?
C43 C48 C47 C46 3.7(10) . . . . ?
C49 C48 C47 C46 -174.6(6) . . . . ?
C13A C8A C9A C10A -1.4(10) . . . . ?
C7A C8A C9A C10A -175.3(6) . . . . ?
C11A C10A C9A C8A 1.6(11) . . . . ?
C9 C10 C11 C12 3.0(11) . . . . ?
C13 C12 C11 C10 -1.9(11) . . . . ?
C19A C18A C17A C16A -1.2(11) . . . . ?
C21A C18A C17A C16A 178.1(7) . . . . ?
N2A C40A C39A C38A 2.7(8) . . . . ?
C42A C40A C39A C38A -172.5(6) . . . . ?
C37A C38A C39A C40A -0.4(9) . . . . ?
C48 C43 C44 C45 6.0(9) . . . . ?
N1 C43 C44 C45 178.5(5) . . . . ?
C48 C43 C44 C51 -177.8(6) . . . . ?
N1 C43 C44 C51 -5.3(9) . . . . ?
C46 C45 C44 C43 -2.2(9) . . . . ?
C46 C45 C44 C51 -178.4(7) . . . . ?
C22A C27A C26A C25A 1.4(13) . . . . ?
C33A C28A C29A C30A -0.1(11) . . . . ?
C21A C28A C29A C30A -178.3(7) . . . . ?
C44A C45A C46A C47A 1.8(10) . . . . ?
C44A C45A C46A C53A -174.8(6) . . . . ?
C48A C47A C46A C45A -1.4(9) . . . . ?
C48A C47A C46A C53A 175.1(6) . . . . ?
C27 C22 C23 C24 0.8(10) . . . . ?
C21 C22 C23 C24 179.7(6) . . . . ?
C43A C48A C49A C50A -169.4(6) . . . . ?
C47A C48A C49A C50A 11.4(9) . . . . ?
C28 C33 C32 C31 -1.0(10) . . . . ?
C30 C31 C32 C33 3.7(10) . . . . ?
C27A C26A C25A C24A -1.5(13) . . . . ?
C9A C8A C13A C12A 1.3(10) . . . . ?
C7A C8A C13A C12A 175.7(6) . . . . ?
C11A C12A C13A C8A -1.5(11) . . . . ?
C22A C23A C24A C25A -1.1(11) . . . . ?
C26A C25A C24A C23A 1.4(12) . . . . ?
C3A C2A C1A C6A -2.0(11) . . . . ?
C3A C2A C1A C7A 177.3(7) . . . . ?
C14A C7A C1A C6A 41.3(9) . . . . ?
C8A C7A C1A C6A -88.8(8) . . . . ?
C14A C7A C1A C2A -137.9(6) . . . . ?
C8A C7A C1A C2A 92.0(7) . . . . ?
C18A C17A C16A C15A -1.8(12) . . . . ?
C18A C17A C16A C20A -179.0(8) . . . . ?
C14A C15A C16A C17A 1.7(11) . . . . ?
C14A C15A C16A C20A 179.0(8) . . . . ?
C28A C29A C30A C31A 1.0(12) . . . . ?
C27 C26 C25 C24 -1.5(13) . . . . ?
C2A C1A C6A C5A 2.2(11) . . . . ?
C7A C1A C6A C5A -177.0(7) . . . . ?
C32 C31 C30 C29 -4.2(10) . . . . ?
C28 C29 C30 C31 1.8(10) . . . . ?
C28A C33A C32A C31A -2.0(11) . . . . ?
C43 C44 C51 C52 -179.8(13) . . . . ?
C45 C44 C51 C52 -3.7(16) . . . . ?
C43 C44 C51 C52' 136.4(14) . . . . ?
C45 C44 C51 C52' -47.6(16) . . . . ?
C29A C30A C31A C32A -2.4(13) . . . . ?
C33A C32A C31A C30A 2.9(12) . . . . ?
C22 C23 C24 C25 -2.6(11) . . . . ?
C26 C25 C24 C23 2.9(12) . . . . ?
C1A C2A C3A C4A 0.9(12) . . . . ?
C1A C6A C5A C4A -1.6(13) . . . . ?
C6A C5A C4A C3A 0.5(15) . . . . ?
C2A C3A C4A C5A -0.2(14) . . . . ?

loop_
_platon_squeeze_void_nr
_platon_squeeze_void_average_x
_platon_squeeze_void_average_y
_platon_squeeze_void_average_z
_platon_squeeze_void_volume
_platon_squeeze_void_count_electrons
1 0.000 0.003 0.500 1083.6 150.1
2 0.000 0.500 0.000 7.0 0.5
3 0.306 0.812 0.881 171.9 3.1
4 0.113 0.055 0.191 15.5 -1.1
5 0.694 0.188 0.119 171.9 1.6
6 0.887 0.945 0.809 15.4 -1.7
